data_2239176
loop_
_publ_author_name
'Farag, I. S. Ahmed'
'Girgis, Adel S.'
'Ramadan, A. A.'
'Moustafa, A. M.'
'Tiekink, Edward R. T.'

_publ_section_title
;
 5-Chloro-5''-[4-(dimethylamino)benzylidene]-4'-[4-(dimethylamino)phenyl]-1',1''-dimethyldispiro[indoline-3,2'-pyrrolidine-3',3''-piperidine]-2,4''-dione
;
_journal_issue 1
_journal_name_full 'Acta Crystallographica Section E'
_journal_page_first o70
_journal_page_last o71
_journal_paper_doi 10.1107/S1600536813033771
_journal_volume 70
_journal_year 2014
_chemical_formula_iupac 'C34 H38 Cl N5 O2'
_chemical_formula_moiety 'C34 H38 Cl N5 O2'
_chemical_formula_sum 'C34 H38 Cl N5 O2'
_chemical_formula_weight 584.14
_chemical_name_systematic
5-Chloro-5''-[4-(dimethylamino)benzylidene]-4'-[4-(dimethylamino)phenyl]-1',1''-dimethyldispiro[indoline-3,2'-pyrrolidine-3',3''-piperidine]-2,4''-dione
_space_group_IT_number 2
_symmetry_cell_setting triclinic
_symmetry_space_group_name_Hall '-P 1'
_symmetry_space_group_name_H-M 'P -1'
_atom_sites_solution_hydrogens geom
_atom_sites_solution_primary direct
_atom_sites_solution_secondary difmap
_audit_creation_method SHELXL-97
_cell_angle_alpha 64.341(2)
_cell_angle_beta 84.286(2)
_cell_angle_gamma 83.467(2)
_cell_formula_units_Z 2
_cell_length_a 11.5458(5)
_cell_length_b 12.2357(5)
_cell_length_c 12.5267(7)
_cell_measurement_reflns_used 5831
_cell_measurement_temperature 293(2)
_cell_measurement_theta_max 27.485
_cell_measurement_theta_min 2.910
_cell_volume 1582.29(13)
_computing_cell_refinement 'DENZO (Otwinowski & Minor, 1997) and COLLECT (Hooft, 1998)'
_computing_data_collection 'COLLECT (Hooft, 1998)'
_computing_data_reduction 'DENZO (Otwinowski & Minor, 1997) and COLLECT (Hooft, 1998)'
_computing_molecular_graphics
;
ORTEP-3 for Windows (Farrugia, 2012), DIAMOND (Brandenburg,
2006)
and <i>Qmol</i> (Gans & Shalloway, 2001)
;
_computing_publication_material 'publCIF (Westrip, 2010)'
_computing_structure_refinement 'SHELXL97 (Sheldrick, 2008)'
_computing_structure_solution 'SHELXS97 (Sheldrick, 2008)'
_diffrn_ambient_temperature 293(2)
_diffrn_measured_fraction_theta_full 0.982
_diffrn_measured_fraction_theta_max 0.982
_diffrn_measurement_device '95mm CCD camera on \k-goniostat'
_diffrn_measurement_device_type 'Enraf--Nonius 590 KappaCCD'
_diffrn_measurement_method '\f and \w scans'
_diffrn_radiation_monochromator graphite
_diffrn_radiation_source 'fine-focus sealed tube'
_diffrn_radiation_type MoK\a
_diffrn_radiation_wavelength 0.71073
_diffrn_reflns_av_R_equivalents 0.0807
_diffrn_reflns_av_sigmaI/netI 0.2428
_diffrn_reflns_limit_h_max 14
_diffrn_reflns_limit_h_min -14
_diffrn_reflns_limit_k_max 15
_diffrn_reflns_limit_k_min -15
_diffrn_reflns_limit_l_max 10
_diffrn_reflns_limit_l_min -16
_diffrn_reflns_number 13814
_diffrn_reflns_theta_full 27.49
_diffrn_reflns_theta_max 27.49
_diffrn_reflns_theta_min 3.09
_diffrn_standards_decay_% 0
_diffrn_standards_interval_count 0
_diffrn_standards_interval_time 0
_diffrn_standards_number 0
_exptl_absorpt_coefficient_mu 0.159
_exptl_absorpt_correction_T_max 0.927
_exptl_absorpt_correction_T_min 0.782
_exptl_absorpt_correction_type multi-scan
_exptl_absorpt_process_details '(SADABS; Sheldrick, 1996)'
_exptl_crystal_colour orange
_exptl_crystal_density_diffrn 1.226
_exptl_crystal_density_method 'not measured'
_exptl_crystal_description block
_exptl_crystal_F_000 620
_exptl_crystal_size_max 0.31
_exptl_crystal_size_mid 0.18
_exptl_crystal_size_min 0.13
_refine_diff_density_max 0.152
_refine_diff_density_min -0.202
_refine_ls_extinction_method none
_refine_ls_goodness_of_fit_ref 0.906
_refine_ls_hydrogen_treatment constr
_refine_ls_matrix_type full
_refine_ls_number_parameters 385
_refine_ls_number_reflns 7127
_refine_ls_number_restraints 0
_refine_ls_restrained_S_all 0.906
_refine_ls_R_factor_all 0.2651
_refine_ls_R_factor_gt 0.0606
_refine_ls_shift/su_max 0.000
_refine_ls_shift/su_mean 0.000
_refine_ls_structure_factor_coef Fsqd
_refine_ls_weighting_details 'calc w=1/[\s^2^(Fo^2^)+(0.0550P)^2^+0.0000P] where P=(Fo^2^+2Fc^2^)/3'
_refine_ls_weighting_scheme calc
_refine_ls_wR_factor_gt 0.1090
_refine_ls_wR_factor_ref 0.1654
_reflns_number_gt 2244
_reflns_number_total 7127
_reflns_threshold_expression I>2\s(I)
_cod_data_source_file hg5368sup1.cf
_cod_data_source_block I
_cod_database_code 2239176
_cod_database_fobs_code 2239176

loop_
_symmetry_equiv_pos_as_xyz
'x, y, z'
'-x, -y, -z'

loop_
_atom_site_type_symbol
_atom_site_label
_atom_site_fract_x
_atom_site_fract_y
_atom_site_fract_z
_atom_site_U_iso_or_equiv
_atom_site_adp_type
_atom_site_calc_flag
_atom_site_refinement_flags
_atom_site_occupancy
_atom_site_symmetry_multiplicity
Cl Cl1 0.00842(11) 0.90513(9) 0.33316(9) 0.1119(5) Uani d . 1 1
O O1 0.3446(2) 0.59561(19) 0.5160(2) 0.0750(8) Uani d . 1 1
O O2 0.1064(2) 0.4073(2) 0.9448(2) 0.0704(7) Uani d . 1 1
N N1 0.2654(2) 0.6453(2) 0.8157(2) 0.0469(7) Uani d . 1 1
N N2 0.1139(3) 0.4251(3) 0.6910(2) 0.0662(9) Uani d . 1 1
N N3 0.3573(3) 1.3398(2) 0.3237(2) 0.0652(8) Uani d . 1 1
N N4 0.0072(3) 0.5930(3) 0.8421(3) 0.0668(9) Uani d . 1 1
H H4n -0.0348 0.5979 0.9008 0.080 Uiso calc R 1 1
N N5 0.6847(3) 0.0837(3) 1.0145(3) 0.0800(10) Uani d . 1 1
C C1 0.2785(3) 0.5106(3) 0.7211(3) 0.0504(9) Uani d . 1 1
C C2 0.3223(3) 0.5320(3) 0.8207(2) 0.0482(9) Uani d . 1 1
H H2A 0.3038 0.4658 0.8968 0.058 Uiso calc R 1 1
H H2B 0.4063 0.5362 0.8108 0.058 Uiso calc R 1 1
C C3 0.3109(3) 0.7505(3) 0.7153(2) 0.0494(9) Uani d . 1 1
H H3A 0.3852 0.7653 0.7346 0.059 Uiso calc R 1 1
H H3B 0.2575 0.8215 0.7032 0.059 Uiso calc R 1 1
C C4 0.3277(3) 0.7353(3) 0.6021(3) 0.0452(8) Uani d . 1 1
C C5 0.3213(3) 0.6136(3) 0.6040(3) 0.0507(9) Uani d . 1 1
C C6 0.1383(3) 0.5203(3) 0.7259(3) 0.0560(10) Uani d . 1 1
C C7 0.1985(3) 0.3228(3) 0.7457(3) 0.0749(12) Uani d . 1 1
H H7A 0.2022 0.2669 0.7090 0.090 Uiso calc R 1 1
H H7B 0.1794 0.2792 0.8300 0.090 Uiso calc R 1 1
C C8 0.3149(3) 0.3828(3) 0.7230(3) 0.0613(10) Uani d . 1 1
H H8 0.3435 0.3973 0.6420 0.074 Uiso calc R 1 1
C C9 0.2653(3) 0.6588(3) 0.9254(3) 0.0725(11) Uani d . 1 1
H H9A 0.2272 0.5934 0.9884 0.109 Uiso calc R 1 1
H H9B 0.2244 0.7350 0.9160 0.109 Uiso calc R 1 1
H H9C 0.3443 0.6570 0.9443 0.109 Uiso calc R 1 1
C C10 -0.0077(4) 0.3941(3) 0.7112(4) 0.1041(15) Uani d . 1 1
H H10A -0.0166 0.3365 0.6800 0.156 Uiso calc R 1 1
H H10B -0.0579 0.4663 0.6721 0.156 Uiso calc R 1 1
H H10C -0.0283 0.3590 0.7948 0.156 Uiso calc R 1 1
C C11 0.3454(2) 0.8291(3) 0.4941(3) 0.0490(9) Uani d . 1 1
H H11 0.3555 0.8061 0.4318 0.059 Uiso calc R 1 1
C C12 0.3515(3) 0.9578(3) 0.4575(3) 0.0474(9) Uani d . 1 1
C C13 0.3543(3) 1.0342(3) 0.3361(3) 0.0551(9) Uani d . 1 1
H H13 0.3540 0.9997 0.2830 0.066 Uiso calc R 1 1
C C14 0.3575(3) 1.1582(3) 0.2919(3) 0.0561(10) Uani d . 1 1
H H14 0.3596 1.2047 0.2102 0.067 Uiso calc R 1 1
C C15 0.3576(3) 1.2159(3) 0.3670(3) 0.0500(9) Uani d . 1 1
C C16 0.3594(3) 1.1397(3) 0.4884(3) 0.0530(9) Uani d . 1 1
H H16 0.3623 1.1737 0.5415 0.064 Uiso calc R 1 1
C C17 0.3571(3) 1.0161(3) 0.5311(3) 0.0543(10) Uani d . 1 1
H H17 0.3593 0.9690 0.6125 0.065 Uiso calc R 1 1
C C18 0.3406(3) 1.3962(3) 0.4056(3) 0.0846(13) Uani d . 1 1
H H18A 0.2661 1.3786 0.4480 0.127 Uiso calc R 1 1
H H18B 0.3435 1.4826 0.3621 0.127 Uiso calc R 1 1
H H18C 0.4013 1.3646 0.4607 0.127 Uiso calc R 1 1
C C19 0.3349(3) 1.4166(3) 0.2012(3) 0.0779(12) Uani d . 1 1
H H19A 0.3928 1.3961 0.1509 0.117 Uiso calc R 1 1
H H19B 0.3382 1.5002 0.1859 0.117 Uiso calc R 1 1
H H19C 0.2588 1.4047 0.1852 0.117 Uiso calc R 1 1
C C20 0.0856(3) 0.4990(4) 0.8513(3) 0.0599(10) Uani d . 1 1
C C21 0.0032(3) 0.6814(3) 0.7249(3) 0.0568(10) Uani d . 1 1
C C22 -0.0627(3) 0.7898(4) 0.6808(4) 0.0724(11) Uani d . 1 1
H H22 -0.1086 0.8163 0.7316 0.087 Uiso calc R 1 1
C C23 -0.0601(3) 0.8595(4) 0.5598(4) 0.0775(12) Uani d . 1 1
H H23 -0.1035 0.9342 0.5283 0.093 Uiso calc R 1 1
C C24 0.0067(4) 0.8180(3) 0.4863(3) 0.0696(11) Uani d . 1 1
C C25 0.0755(3) 0.7089(3) 0.5291(3) 0.0667(11) Uani d . 1 1
H H25 0.1204 0.6821 0.4780 0.080 Uiso calc R 1 1
C C26 0.0748(3) 0.6413(3) 0.6511(3) 0.0545(9) Uani d . 1 1
C C27 0.4107(4) 0.3056(3) 0.8031(3) 0.0573(10) Uani d . 1 1
C C28 0.5228(4) 0.2936(3) 0.7547(3) 0.0693(11) Uani d . 1 1
H H28 0.5377 0.3369 0.6735 0.083 Uiso calc R 1 1
C C29 0.6123(4) 0.2206(3) 0.8222(4) 0.0689(11) Uani d . 1 1
H H29 0.6851 0.2146 0.7852 0.083 Uiso calc R 1 1
C C30 0.5965(4) 0.1550(3) 0.9452(4) 0.0645(11) Uani d . 1 1
C C31 0.4844(4) 0.1671(3) 0.9943(3) 0.0681(11) Uani d . 1 1
H H31 0.4694 0.1245 1.0756 0.082 Uiso calc R 1 1
C C32 0.3959(3) 0.2404(3) 0.9255(3) 0.0669(11) Uani d . 1 1
H H32 0.3231 0.2467 0.9623 0.080 Uiso calc R 1 1
C C33 0.6631(4) 0.0129(3) 1.1413(4) 0.0925(13) Uani d . 1 1
H H33A 0.6249 0.0649 1.1757 0.139 Uiso calc R 1 1
H H33B 0.7360 -0.0223 1.1773 0.139 Uiso calc R 1 1
H H33C 0.6142 -0.0506 1.1545 0.139 Uiso calc R 1 1
C C34 0.7943(4) 0.0575(4) 0.9629(4) 0.1278(18) Uani d . 1 1
H H34A 0.7817 0.0180 0.9139 0.192 Uiso calc R 1 1
H H34B 0.8444 0.0049 1.0247 0.192 Uiso calc R 1 1
H H34C 0.8301 0.1318 0.9155 0.192 Uiso calc R 1 1

loop_
_atom_site_aniso_label
_atom_site_aniso_U_11
_atom_site_aniso_U_22
_atom_site_aniso_U_33
_atom_site_aniso_U_12
_atom_site_aniso_U_13
_atom_site_aniso_U_23
Cl1 0.1734(13) 0.0715(7) 0.0785(8) -0.0019(7) -0.0476(8) -0.0139(6)
O1 0.128(2) 0.0533(14) 0.0436(15) -0.0158(14) 0.0206(15) -0.0242(12)
O2 0.0789(19) 0.0616(16) 0.0541(16) -0.0088(14) 0.0129(14) -0.0119(13)
N1 0.067(2) 0.0403(16) 0.0340(16) -0.0073(14) 0.0040(14) -0.0171(13)
N2 0.084(2) 0.0508(19) 0.070(2) -0.0043(19) -0.0158(18) -0.0298(16)
N3 0.098(2) 0.0430(18) 0.0476(19) -0.0053(16) -0.0090(17) -0.0116(16)
N4 0.065(2) 0.065(2) 0.063(2) -0.0093(18) 0.0162(17) -0.0227(18)
N5 0.086(3) 0.078(2) 0.075(3) 0.005(2) -0.002(2) -0.035(2)
C1 0.070(3) 0.041(2) 0.039(2) -0.0017(18) 0.0080(19) -0.0191(16)
C2 0.062(2) 0.041(2) 0.038(2) -0.0047(17) 0.0013(17) -0.0141(16)
C3 0.061(2) 0.0426(19) 0.041(2) -0.0002(17) -0.0038(17) -0.0146(16)
C4 0.054(2) 0.045(2) 0.039(2) -0.0054(17) 0.0056(17) -0.0213(17)
C5 0.064(2) 0.046(2) 0.040(2) -0.0014(18) 0.0042(19) -0.0183(18)
C6 0.071(3) 0.050(2) 0.052(2) -0.010(2) 0.000(2) -0.0258(19)
C7 0.108(3) 0.054(2) 0.071(3) -0.011(3) -0.009(2) -0.032(2)
C8 0.089(3) 0.051(2) 0.045(2) 0.001(2) 0.006(2) -0.0245(18)
C9 0.118(3) 0.058(2) 0.042(2) -0.017(2) 0.008(2) -0.0220(19)
C10 0.102(4) 0.086(3) 0.140(4) -0.029(3) -0.031(3) -0.053(3)
C11 0.055(2) 0.049(2) 0.041(2) -0.0022(18) 0.0066(17) -0.0208(17)
C12 0.053(2) 0.045(2) 0.041(2) -0.0061(17) 0.0014(17) -0.0155(18)
C13 0.071(3) 0.054(2) 0.042(2) -0.0079(19) 0.0039(18) -0.0218(18)
C14 0.068(3) 0.055(2) 0.035(2) -0.0096(19) 0.0049(18) -0.0099(18)
C15 0.056(2) 0.046(2) 0.045(2) -0.0046(18) -0.0027(18) -0.0161(19)
C16 0.067(3) 0.048(2) 0.042(2) -0.0052(19) -0.0084(18) -0.0173(18)
C17 0.066(3) 0.049(2) 0.042(2) -0.0083(19) -0.0037(18) -0.0116(18)
C18 0.123(4) 0.053(2) 0.076(3) -0.010(2) 0.002(3) -0.027(2)
C19 0.100(3) 0.045(2) 0.069(3) -0.010(2) -0.015(2) -0.003(2)
C20 0.063(3) 0.058(3) 0.059(3) -0.015(2) 0.006(2) -0.025(2)
C21 0.052(3) 0.053(2) 0.065(3) -0.007(2) -0.002(2) -0.023(2)
C22 0.060(3) 0.070(3) 0.088(3) 0.000(2) 0.000(2) -0.037(3)
C23 0.070(3) 0.065(3) 0.097(4) 0.001(2) -0.024(3) -0.031(3)
C24 0.087(3) 0.050(3) 0.068(3) -0.009(2) -0.022(3) -0.017(2)
C25 0.085(3) 0.060(3) 0.060(3) -0.010(2) -0.015(2) -0.026(2)
C26 0.063(3) 0.047(2) 0.055(3) -0.0063(19) -0.006(2) -0.021(2)
C27 0.083(3) 0.041(2) 0.041(2) 0.005(2) 0.007(2) -0.0154(18)
C28 0.096(3) 0.051(2) 0.052(3) -0.011(2) 0.020(3) -0.017(2)
C29 0.075(3) 0.066(3) 0.064(3) -0.005(2) 0.014(2) -0.030(2)
C30 0.081(3) 0.047(2) 0.066(3) 0.006(2) -0.007(3) -0.026(2)
C31 0.094(3) 0.052(2) 0.048(3) 0.010(2) 0.004(3) -0.017(2)
C32 0.087(3) 0.058(2) 0.047(3) 0.002(2) 0.019(2) -0.021(2)
C33 0.122(4) 0.071(3) 0.085(3) 0.016(3) -0.029(3) -0.035(3)
C34 0.095(4) 0.143(5) 0.135(5) 0.033(3) -0.008(4) -0.060(4)

loop_
_atom_type_symbol
_atom_type_description
_atom_type_scat_dispersion_real
_atom_type_scat_dispersion_imag
_atom_type_scat_source
C C 0.0033 0.0016 'International Tables Vol C Tables 4.2.6.8 and 6.1.1.4'
H H 0.0000 0.0000 'International Tables Vol C Tables 4.2.6.8 and 6.1.1.4'
Cl Cl 0.1484 0.1585 'International Tables Vol C Tables 4.2.6.8 and 6.1.1.4'
N N 0.0061 0.0033 'International Tables Vol C Tables 4.2.6.8 and 6.1.1.4'
O O 0.0106 0.0060 'International Tables Vol C Tables 4.2.6.8 and 6.1.1.4'

loop_
_geom_angle_atom_site_label_1
_geom_angle_atom_site_label_2
_geom_angle_atom_site_label_3
_geom_angle
C2 N1 C9 114.3(3)
C2 N1 C3 112.1(2)
C9 N1 C3 110.9(2)
C7 N2 C10 114.6(3)
C7 N2 C6 107.0(3)
C10 N2 C6 115.4(3)
C15 N3 C19 120.4(3)
C15 N3 C18 119.4(3)
C19 N3 C18 117.1(3)
C20 N4 C21 111.3(3)
C20 N4 H4n 124.4
C21 N4 H4n 124.4
C30 N5 C34 121.1(4)
C30 N5 C33 120.8(4)
C34 N5 C33 116.9(4)
C2 C1 C5 106.3(2)
C2 C1 C8 115.7(3)
C5 C1 C8 111.4(3)
C2 C1 C6 111.1(3)
C5 C1 C6 108.0(3)
C8 C1 C6 104.1(2)
N1 C2 C1 107.8(3)
N1 C2 H2A 110.2
C1 C2 H2A 110.2
N1 C2 H2B 110.2
C1 C2 H2B 110.2
H2A C2 H2B 108.5
N1 C3 C4 113.6(2)
N1 C3 H3A 108.9
C4 C3 H3A 108.9
N1 C3 H3B 108.9
C4 C3 H3B 108.9
H3A C3 H3B 107.7
C11 C4 C5 116.6(3)
C11 C4 C3 123.2(3)
C5 C4 C3 120.1(2)
O1 C5 C4 121.9(3)
O1 C5 C1 120.2(3)
C4 C5 C1 117.8(3)
N2 C6 C26 111.2(3)
N2 C6 C20 112.8(3)
C26 C6 C20 100.7(3)
N2 C6 C1 102.7(3)
C26 C6 C1 118.5(3)
C20 C6 C1 111.4(3)
N2 C7 C8 103.5(3)
N2 C7 H7A 111.1
C8 C7 H7A 111.1
N2 C7 H7B 111.1
C8 C7 H7B 111.1
H7A C7 H7B 109.0
C27 C8 C7 115.2(3)
C27 C8 C1 117.2(3)
C7 C8 C1 104.4(3)
C27 C8 H8 106.4
C7 C8 H8 106.4
C1 C8 H8 106.4
N1 C9 H9A 109.5
N1 C9 H9B 109.5
H9A C9 H9B 109.5
N1 C9 H9C 109.5
H9A C9 H9C 109.5
H9B C9 H9C 109.5
N2 C10 H10A 109.5
N2 C10 H10B 109.5
H10A C10 H10B 109.5
N2 C10 H10C 109.5
H10A C10 H10C 109.5
H10B C10 H10C 109.5
C4 C11 C12 132.2(3)
C4 C11 H11 113.9
C12 C11 H11 113.9
C13 C12 C17 115.1(3)
C13 C12 C11 118.0(3)
C17 C12 C11 126.9(3)
C14 C13 C12 122.7(3)
C14 C13 H13 118.6
C12 C13 H13 118.6
C13 C14 C15 121.5(3)
C13 C14 H14 119.2
C15 C14 H14 119.2
N3 C15 C16 122.1(3)
N3 C15 C14 121.8(3)
C16 C15 C14 116.1(3)
C17 C16 C15 121.7(3)
C17 C16 H16 119.2
C15 C16 H16 119.2
C16 C17 C12 122.8(3)
C16 C17 H17 118.6
C12 C17 H17 118.6
N3 C18 H18A 109.5
N3 C18 H18B 109.5
H18A C18 H18B 109.5
N3 C18 H18C 109.5
H18A C18 H18C 109.5
H18B C18 H18C 109.5
N3 C19 H19A 109.5
N3 C19 H19B 109.5
H19A C19 H19B 109.5
N3 C19 H19C 109.5
H19A C19 H19C 109.5
H19B C19 H19C 109.5
O2 C20 N4 125.1(3)
O2 C20 C6 125.9(4)
N4 C20 C6 108.9(3)
C22 C21 C26 121.5(4)
C22 C21 N4 128.7(4)
C26 C21 N4 109.7(3)
C21 C22 C23 119.1(4)
C21 C22 H22 120.4
C23 C22 H22 120.4
C24 C23 C22 119.6(4)
C24 C23 H23 120.2
C22 C23 H23 120.2
C23 C24 C25 122.3(4)
C23 C24 Cl1 119.6(4)
C25 C24 Cl1 118.1(4)
C26 C25 C24 117.6(4)
C26 C25 H25 121.2
C24 C25 H25 121.2
C25 C26 C21 119.8(4)
C25 C26 C6 131.0(4)
C21 C26 C6 109.1(3)
C32 C27 C28 115.3(4)
C32 C27 C8 124.8(4)
C28 C27 C8 120.0(3)
C29 C28 C27 122.7(3)
C29 C28 H28 118.6
C27 C28 H28 118.6
C28 C29 C30 121.6(4)
C28 C29 H29 119.2
C30 C29 H29 119.2
N5 C30 C31 121.3(4)
N5 C30 C29 122.7(4)
C31 C30 C29 116.0(4)
C32 C31 C30 121.6(4)
C32 C31 H31 119.2
C30 C31 H31 119.2
C31 C32 C27 122.8(4)
C31 C32 H32 118.6
C27 C32 H32 118.6
N5 C33 H33A 109.5
N5 C33 H33B 109.5
H33A C33 H33B 109.5
N5 C33 H33C 109.5
H33A C33 H33C 109.5
H33B C33 H33C 109.5
N5 C34 H34A 109.5
N5 C34 H34B 109.5
H34A C34 H34B 109.5
N5 C34 H34C 109.5
H34A C34 H34C 109.5
H34B C34 H34C 109.5

loop_
_geom_bond_atom_site_label_1
_geom_bond_atom_site_label_2
_geom_bond_distance
Cl1 C24 1.744(4)
O1 C5 1.214(3)
O2 C20 1.244(4)
N1 C2 1.444(4)
N1 C9 1.453(4)
N1 C3 1.461(3)
N2 C7 1.450(4)
N2 C10 1.465(4)
N2 C6 1.472(4)
N3 C15 1.370(4)
N3 C19 1.442(4)
N3 C18 1.452(4)
N4 C20 1.350(4)
N4 C21 1.398(4)
N4 H4n 0.8600
N5 C30 1.368(4)
N5 C34 1.430(5)
N5 C33 1.453(4)
C1 C2 1.523(4)
C1 C5 1.542(4)
C1 C8 1.563(4)
C1 C6 1.606(4)
C2 H2A 0.9700
C2 H2B 0.9700
C3 C4 1.499(4)
C3 H3A 0.9700
C3 H3B 0.9700
C4 C11 1.358(4)
C4 C5 1.490(4)
C6 C26 1.515(4)
C6 C20 1.549(4)
C7 C8 1.547(4)
C7 H7A 0.9700
C7 H7B 0.9700
C8 C27 1.512(4)
C8 H8 0.9800
C9 H9A 0.9600
C9 H9B 0.9600
C9 H9C 0.9600
C10 H10A 0.9600
C10 H10B 0.9600
C10 H10C 0.9600
C11 C12 1.446(4)
C11 H11 0.9300
C12 C13 1.398(4)
C12 C17 1.397(4)
C13 C14 1.375(4)
C13 H13 0.9300
C14 C15 1.400(4)
C14 H14 0.9300
C15 C16 1.399(4)
C16 C17 1.371(4)
C16 H16 0.9300
C17 H17 0.9300
C18 H18A 0.9600
C18 H18B 0.9600
C18 H18C 0.9600
C19 H19A 0.9600
C19 H19B 0.9600
C19 H19C 0.9600
C21 C22 1.365(5)
C21 C26 1.388(4)
C22 C23 1.379(5)
C22 H22 0.9300
C23 C24 1.369(5)
C23 H23 0.9300
C24 C25 1.387(5)
C25 C26 1.387(4)
C25 H25 0.9300
C27 C32 1.392(4)
C27 C28 1.393(4)
C28 C29 1.375(5)
C28 H28 0.9300
C29 C30 1.399(5)
C29 H29 0.9300
C30 C31 1.397(5)
C31 C32 1.375(4)
C31 H31 0.9300
C32 H32 0.9300
C33 H33A 0.9600
C33 H33B 0.9600
C33 H33C 0.9600
C34 H34A 0.9600
C34 H34B 0.9600
C34 H34C 0.9600

loop_
_geom_hbond_atom_site_label_D
_geom_hbond_atom_site_label_H
_geom_hbond_atom_site_label_A
_geom_hbond_site_symmetry_A
_geom_hbond_distance_DH
_geom_hbond_distance_HA
_geom_hbond_distance_DA
_geom_hbond_angle_DHA
N4 H4n O2 2_567 0.86 2.00 2.853(4) 169
C28 H28 O1 2_666 0.93 2.47 3.337(4) 156
C33 H33c Cg1 2_657 0.96 2.88 3.807(5) 163
